data_7241008
loop_
_publ_author_name
'Bieszczad, Bartosz'
'Pawl\;edzio, Sylwia'
'Polak, Katarzyna'
'Antonowicz, Jerzy'
'Mieczkowski, Adam'
'Trzybi\'nski, Damian'

_publ_section_title
;
 Influence of halogen size on the supramolecular and energy landscape of
 the THF solvates of the halogen derivatives of dianthranilide
;
_journal_name_full CrystEngComm
_journal_paper_doi 10.1039/D0CE00525H
_journal_year 2020
_chemical_formula_moiety 'C14 H8 F2 N2 O2, C4 H8 O'
_chemical_formula_sum 'C18 H16 F2 N2 O3'
_chemical_formula_weight 346.33
_space_group_crystal_system monoclinic
_space_group_IT_number 14
_space_group_name_Hall '-P 2yn'
_space_group_name_H-M_alt 'P 1 21/n 1'
_atom_sites_solution_hydrogens mixed
_atom_sites_solution_primary direct
_audit_creation_date 2020-03-23
_audit_creation_method
;
Olex2 1.2
(compiled 2015.01.26 svn.r3150 for OlexSys, GUI svn.r4998)
;
_audit_update_record
;
2020-04-06 deposited with the CCDC.	2020-07-10 downloaded from the CCDC.
;
_cell_angle_alpha 90
_cell_angle_beta 90.046(2)
_cell_angle_gamma 90
_cell_formula_units_Z 8
_cell_length_a 10.6612(3)
_cell_length_b 20.5090(5)
_cell_length_c 14.3063(3)
_cell_measurement_reflns_used 11270
_cell_measurement_temperature 100(2)
_cell_measurement_theta_max 71.1850
_cell_measurement_theta_min 4.6590
_cell_volume 3128.08(13)
_computing_cell_refinement 'CrysAlisPro 1.171.38.46 (Rigaku OD, 2015)'
_computing_data_collection 'CrysAlisPro 1.171.38.46 (Rigaku OD, 2015)'
_computing_data_reduction 'CrysAlisPro 1.171.38.46 (Rigaku OD, 2015)'
_computing_molecular_graphics 'Olex2 (Dolomanov et al., 2009)'
_computing_publication_material 'Olex2 (Dolomanov et al., 2009)'
_computing_structure_refinement 'ShelXL (Sheldrick, 2008)'
_computing_structure_solution 'ShelXS (Sheldrick, 2008)'
_diffrn_ambient_environment N~2~
_diffrn_ambient_temperature 100(2)
_diffrn_detector 'CCD plate'
_diffrn_detector_area_resol_mean 5.2195
_diffrn_detector_type Atlas
_diffrn_measured_fraction_theta_full 1.000
_diffrn_measured_fraction_theta_max 1.000
_diffrn_measurement_device 'four-circle diffractometer'
_diffrn_measurement_device_type 'SuperNova, Dual, Cu at zero, Atlas'
_diffrn_measurement_method '\w scans'
_diffrn_orient_matrix_type 'CrysAlisPro convention (1999,Acta A55,543-557)'
_diffrn_orient_matrix_UB_11 0.0281840000
_diffrn_orient_matrix_UB_12 0.0581351000
_diffrn_orient_matrix_UB_13 -0.0648767000
_diffrn_orient_matrix_UB_21 -0.0778260000
_diffrn_orient_matrix_UB_22 0.0449174000
_diffrn_orient_matrix_UB_23 0.0638840000
_diffrn_orient_matrix_UB_31 0.1184323000
_diffrn_orient_matrix_UB_32 0.0156845000
_diffrn_orient_matrix_UB_33 0.0574975000
_diffrn_radiation_monochromator mirror
_diffrn_radiation_probe x-ray
_diffrn_radiation_type CuK\a
_diffrn_radiation_wavelength 1.54184
_diffrn_reflns_av_R_equivalents 0.0438
_diffrn_reflns_av_unetI/netI 0.0228
_diffrn_reflns_Laue_measured_fraction_full 1.000
_diffrn_reflns_Laue_measured_fraction_max 1.000
_diffrn_reflns_limit_h_max 12
_diffrn_reflns_limit_h_min -12
_diffrn_reflns_limit_k_max 24
_diffrn_reflns_limit_k_min -24
_diffrn_reflns_limit_l_max 17
_diffrn_reflns_limit_l_min -17
_diffrn_reflns_number 42020
_diffrn_reflns_point_group_measured_fraction_full 1.000
_diffrn_reflns_point_group_measured_fraction_max 1.000
_diffrn_reflns_theta_full 67.062
_diffrn_reflns_theta_max 67.062
_diffrn_reflns_theta_min 3.767
_diffrn_source 'micro-focus sealed X-ray tube'
_diffrn_source_type 'SuperNova (Cu) X-ray Source'
_exptl_absorpt_coefficient_mu 0.993
_exptl_absorpt_correction_T_max 1.00000
_exptl_absorpt_correction_T_min 0.89647
_exptl_absorpt_correction_type multi-scan
_exptl_absorpt_process_details
;
CrysAlisPro 1.171.38.46 (Rigaku Oxford Diffraction, 2015)
Empirical absorption correction using spherical harmonics,
 implemented in SCALE3 ABSPACK scaling algorithm.
;
_exptl_crystal_colour colourless
_exptl_crystal_colour_primary colourless
_exptl_crystal_density_diffrn 1.471
_exptl_crystal_description block
_exptl_crystal_F_000 1440
_exptl_crystal_size_max 0.19
_exptl_crystal_size_mid 0.11
_exptl_crystal_size_min 0.10
_refine_diff_density_max 0.510
_refine_diff_density_min -0.241
_refine_diff_density_rms 0.072
_refine_ls_extinction_method none
_refine_ls_goodness_of_fit_ref 1.052
_refine_ls_hydrogen_treatment mixed
_refine_ls_matrix_type full
_refine_ls_number_parameters 463
_refine_ls_number_reflns 5600
_refine_ls_number_restraints 4
_refine_ls_restrained_S_all 1.052
_refine_ls_R_factor_all 0.0700
_refine_ls_R_factor_gt 0.0518
_refine_ls_shift/su_max 0.000
_refine_ls_shift/su_mean 0.000
_refine_ls_structure_factor_coef Fsqd
_refine_ls_weighting_details 'w=1/[\s^2^(Fo^2^)+(0.0962P)^2^+1.0125P] where P=(Fo^2^+2Fc^2^)/3'
_refine_ls_weighting_scheme calc
_refine_ls_wR_factor_gt 0.1452
_refine_ls_wR_factor_ref 0.1642
_reflns_Friedel_coverage 0.000
_reflns_number_gt 4030
_reflns_number_total 5600
_reflns_threshold_expression 'I > 2\s(I)'
_cod_data_source_file d0ce00525h2.cif
_cod_data_source_block 2018_03_27_dt_bbf2-thf_n
_cod_original_sg_symbol_H-M 'P 21/n'
_cod_database_code 7241008
_shelx_space_group_comment
;
The symmetry employed for this shelxl refinement is uniquely defined
by the following loop, which should always be used as a source of
symmetry information in preference to the above space-group names.
They are only intended as comments.
;
_reflns_odcompleteness_completeness 99.98
_reflns_odcompleteness_iscentric 1
_reflns_odcompleteness_theta 66.97
_olex2_refinement_description
;
1. Fixed Uiso
 At 1.2 times of:
  All C(H) groups, All C(H,H) groups, All C(H,H,H,H,H,H) groups
2. Restrained distances
 N2A-H2A
 0.87 with sigma of 0.01
 N1A-H1A
 0.87 with sigma of 0.01
 N1B-H1B
 0.87 with sigma of 0.01
 N2B-H2B
 0.87 with sigma of 0.01
3.a Secondary CH2 refined with riding coordinates:
 C15A(H15A,H15B), C16A(H16A,H16B), C17A(H17A,H17B), C18A(H18A,H18B), C15B(H15C,
 H15D), C16B(H16C,H16D), C17B(H17C,H17D), C18B(H18C,H18D)
3.b Aromatic/amide H refined with riding coordinates:
 C7A(H7A), C9A(H9A), C10A(H10A), C11A(H11A), C13A(H13A), C14A(H14A), C7B(H7B),
 C9B(H9B), C10B(H10B), C11B(H11B), C13B(H13B), C14B(H14B)
;
_shelx_shelxl_version_number 2014/7
_olex2_submission_special_instructions 'No special instructions were received'
_oxdiff_exptl_absorpt_empirical_details
;
Empirical correction (ABSPACK) includes:
- Absorption correction using spherical harmonics
- Frame scaling
;
_oxdiff_exptl_absorpt_empirical_full_max 1.173
_oxdiff_exptl_absorpt_empirical_full_min 0.826

loop_
_space_group_symop_operation_xyz
'x, y, z'
'-x+1/2, y+1/2, -z+1/2'
'-x, -y, -z'
'x-1/2, -y-1/2, z-1/2'

loop_
_atom_site_label
_atom_site_type_symbol
_atom_site_fract_x
_atom_site_fract_y
_atom_site_fract_z
_atom_site_U_iso_or_equiv
_atom_site_adp_type
_atom_site_occupancy
_atom_site_site_symmetry_order
_atom_site_calc_flag
_atom_site_refinement_flags_posn
_atom_site_refinement_flags_adp
_atom_site_refinement_flags_occupancy
_atom_site_disorder_assembly
_atom_site_disorder_group
C1A C 0.37198(17) 0.55966(9) 0.30189(12) 0.0141(4) Uani 1 1 d . . . . .
C2A C 0.29246(17) 0.50906(9) 0.34949(12) 0.0129(4) Uani 1 1 d . . . . .
C3A C 0.16244(17) 0.50887(8) 0.34083(11) 0.0125(4) Uani 1 1 d . . . . .
C4A C 0.10469(17) 0.55358(9) 0.18679(12) 0.0134(4) Uani 1 1 d . . . . .
C5A C 0.19152(18) 0.50591(9) 0.14047(12) 0.0142(4) Uani 1 1 d . . . . .
C6A C 0.32152(17) 0.51166(8) 0.14908(11) 0.0126(4) Uani 1 1 d . . . . .
C7A C 0.35192(19) 0.46550(9) 0.40961(12) 0.0154(4) Uani 1 1 d . . . . .
H7A H 0.4388 0.4651 0.4156 0.018 Uiso 1 1 calc R . . . .
C8A C 0.27768(19) 0.42288(9) 0.46006(12) 0.0165(4) Uani 1 1 d . . . . .
C9A C 0.14856(19) 0.42306(9) 0.45610(12) 0.0183(4) Uani 1 1 d . . . . .
H9A H 0.1015 0.3948 0.4929 0.022 Uiso 1 1 calc R . . . .
C10A C 0.09075(18) 0.46651(9) 0.39582(12) 0.0153(4) Uani 1 1 d . . . . .
H10A H 0.0037 0.4675 0.3918 0.018 Uiso 1 1 calc R . . . .
C11A C 0.14046(18) 0.45815(9) 0.08231(12) 0.0160(4) Uani 1 1 d . . . . .
H11A H 0.0541 0.4540 0.0754 0.019 Uiso 1 1 calc R . . . .
C12A C 0.22195(19) 0.41714(9) 0.03521(12) 0.0176(4) Uani 1 1 d . . . . .
C13A C 0.35069(18) 0.42351(9) 0.03963(12) 0.0176(4) Uani 1 1 d . . . . .
H13A H 0.4027 0.3963 0.0050 0.021 Uiso 1 1 calc R . . . .
C14A C 0.40045(18) 0.47141(9) 0.09690(12) 0.0151(4) Uani 1 1 d . . . . .
H14A H 0.4869 0.4768 0.1006 0.018 Uiso 1 1 calc R . . . .
F1A F 0.33585(11) 0.37867(6) 0.51591(8) 0.0241(3) Uani 1 1 d . . . . .
F2A F 0.17281(11) 0.36861(6) -0.01754(8) 0.0263(3) Uani 1 1 d . . . . .
N1A N 0.10033(15) 0.55416(7) 0.28106(10) 0.0139(3) Uani 1 1 d D . . . .
N2A N 0.37515(14) 0.56063(7) 0.20781(10) 0.0137(3) Uani 1 1 d D . . . .
O1A O 0.43117(13) 0.59876(6) 0.35036(9) 0.0174(3) Uani 1 1 d . . . . .
O2A O 0.03949(12) 0.59010(6) 0.13854(8) 0.0166(3) Uani 1 1 d . . . . .
C1B C 0.62669(18) 0.19037(9) 0.19368(12) 0.0140(4) Uani 1 1 d . . . . .
C2B C 0.70826(18) 0.23877(8) 0.14372(12) 0.0131(4) Uani 1 1 d . . . . .
C3B C 0.83839(18) 0.23722(9) 0.15335(12) 0.0136(4) Uani 1 1 d . . . . .
C4B C 0.89383(17) 0.19627(9) 0.30942(12) 0.0142(4) Uani 1 1 d . . . . .
C5B C 0.80897(18) 0.24634(9) 0.35273(12) 0.0132(4) Uani 1 1 d . . . . .
C6B C 0.67875(18) 0.24211(9) 0.34422(12) 0.0131(4) Uani 1 1 d . . . . .
C7B C 0.65254(19) 0.28185(9) 0.08082(12) 0.0158(4) Uani 1 1 d . . . . .
H7B H 0.5659 0.2833 0.0736 0.019 Uiso 1 1 calc R . . . .
C8B C 0.72980(19) 0.32241(9) 0.02941(12) 0.0177(4) Uani 1 1 d . . . . .
C9B C 0.85888(18) 0.32068(9) 0.03525(12) 0.0174(4) Uani 1 1 d . . . . .
H9B H 0.9081 0.3477 -0.0019 0.021 Uiso 1 1 calc R . . . .
C10B C 0.91322(18) 0.27773(9) 0.09774(12) 0.0156(4) Uani 1 1 d . . . . .
H10B H 1.0001 0.2757 0.1029 0.019 Uiso 1 1 calc R . . . .
C11B C 0.86251(18) 0.29462(9) 0.40816(12) 0.0159(4) Uani 1 1 d . . . . .
H11B H 0.9491 0.2981 0.4141 0.019 Uiso 1 1 calc R . . . .
C12B C 0.78332(19) 0.33734(9) 0.45415(12) 0.0168(4) Uani 1 1 d . . . . .
C13B C 0.65440(18) 0.33252(9) 0.45076(12) 0.0169(4) Uani 1 1 d . . . . .
H13B H 0.6039 0.3608 0.4848 0.020 Uiso 1 1 calc R . . . .
C14B C 0.60240(18) 0.28428(9) 0.39519(12) 0.0144(4) Uani 1 1 d . . . . .
H14B H 0.5157 0.2800 0.3918 0.017 Uiso 1 1 calc R . . . .
F1B F 0.67597(11) 0.36665(6) -0.02834(8) 0.0258(3) Uani 1 1 d . . . . .
F2B F 0.83589(11) 0.38549(6) 0.50594(8) 0.0247(3) Uani 1 1 d . . . . .
N1B N 0.89738(15) 0.19245(7) 0.21542(11) 0.0148(3) Uani 1 1 d D . . . .
N2B N 0.62282(15) 0.19242(7) 0.28817(10) 0.0140(3) Uani 1 1 d D . . . .
O1B O 0.56545(13) 0.15050(6) 0.14800(9) 0.0175(3) Uani 1 1 d . . . . .
O2B O 0.95749(12) 0.16065(6) 0.36007(8) 0.0173(3) Uani 1 1 d . . . . .
C15A C 0.3013(2) 0.24061(12) 0.17140(16) 0.0339(6) Uani 1 1 d . . . . .
H15A H 0.3449 0.2037 0.1442 0.041 Uiso 1 1 calc R . . . .
H15B H 0.2334 0.2534 0.1301 0.041 Uiso 1 1 calc R . . . .
C16A C 0.2526(2) 0.22422(11) 0.26712(17) 0.0337(6) Uani 1 1 d . . . . .
H16A H 0.3117 0.1973 0.3013 0.040 Uiso 1 1 calc R . . . .
H16B H 0.1726 0.2018 0.2635 0.040 Uiso 1 1 calc R . . . .
C17A C 0.2385(2) 0.29113(11) 0.31228(16) 0.0318(5) Uani 1 1 d . . . . .
H17A H 0.2637 0.2900 0.3774 0.038 Uiso 1 1 calc R . . . .
H17B H 0.1525 0.3063 0.3083 0.038 Uiso 1 1 calc R . . . .
C18A C 0.3263(2) 0.33483(10) 0.25494(14) 0.0271(5) Uani 1 1 d . . . . .
H18A H 0.2790 0.3691 0.2243 0.032 Uiso 1 1 calc R . . . .
H18B H 0.3888 0.3547 0.2951 0.032 Uiso 1 1 calc R . . . .
O3A O 0.38530(16) 0.29373(8) 0.18692(11) 0.0357(4) Uani 1 1 d . . . . .
C15B C 0.7004(2) 0.50947(12) 0.31260(16) 0.0324(5) Uani 1 1 d . . . . .
H15C H 0.7692 0.4972 0.3534 0.039 Uiso 1 1 calc R . . . .
H15D H 0.6565 0.5463 0.3399 0.039 Uiso 1 1 calc R . . . .
C16B C 0.7476(2) 0.52585(11) 0.21604(17) 0.0317(5) Uani 1 1 d . . . . .
H16C H 0.8270 0.5489 0.2187 0.038 Uiso 1 1 calc R . . . .
H16D H 0.6872 0.5520 0.1819 0.038 Uiso 1 1 calc R . . . .
C17B C 0.7628(2) 0.45862(11) 0.17206(16) 0.0327(5) Uani 1 1 d . . . . .
H17C H 0.8490 0.4438 0.1764 0.039 Uiso 1 1 calc R . . . .
H17D H 0.7377 0.4591 0.1069 0.039 Uiso 1 1 calc R . . . .
H1A H 0.0464(19) 0.5804(10) 0.3075(17) 0.039 Uiso 1 1 d DR . . . .
H2A H 0.423(2) 0.5890(10) 0.1797(16) 0.039 Uiso 1 1 d DR . . . .
H1B H 0.9519(19) 0.1652(10) 0.1917(17) 0.039 Uiso 1 1 d DR . . . .
H2B H 0.574(2) 0.1650(10) 0.3162(16) 0.039 Uiso 1 1 d DR . . . .
C18B C 0.6753(2) 0.41496(10) 0.23010(14) 0.0266(5) Uani 1 1 d . . . . .
H18C H 0.6122 0.3951 0.1903 0.032 Uiso 1 1 calc R . . . .
H18D H 0.7228 0.3806 0.2604 0.032 Uiso 1 1 calc R . . . .
O3B O 0.61740(16) 0.45608(8) 0.29836(11) 0.0358(4) Uani 1 1 d . . . . .

loop_
_atom_site_aniso_label
_atom_site_aniso_U_11
_atom_site_aniso_U_22
_atom_site_aniso_U_33
_atom_site_aniso_U_23
_atom_site_aniso_U_13
_atom_site_aniso_U_12
C1A 0.0163(10) 0.0125(9) 0.0136(9) 0.0002(7) 0.0010(7) 0.0015(7)
C2A 0.0171(10) 0.0114(9) 0.0102(8) -0.0030(7) 0.0009(7) -0.0013(7)
C3A 0.0188(10) 0.0106(9) 0.0082(8) 0.0001(6) 0.0006(7) 0.0012(7)
C4A 0.0148(9) 0.0117(9) 0.0138(9) 0.0007(7) 0.0009(7) -0.0009(7)
C5A 0.0209(10) 0.0120(9) 0.0096(8) 0.0030(7) 0.0014(7) 0.0025(7)
C6A 0.0188(10) 0.0109(9) 0.0080(8) 0.0021(6) -0.0001(7) 0.0005(7)
C7A 0.0172(10) 0.0162(9) 0.0128(9) -0.0021(7) -0.0026(7) 0.0001(7)
C8A 0.0232(11) 0.0149(9) 0.0113(8) 0.0035(7) -0.0024(7) -0.0006(8)
C9A 0.0248(11) 0.0179(9) 0.0123(9) 0.0018(7) 0.0027(8) -0.0041(8)
C10A 0.0165(10) 0.0166(9) 0.0129(9) -0.0017(7) 0.0012(7) -0.0013(7)
C11A 0.0161(10) 0.0165(9) 0.0154(9) -0.0009(7) -0.0021(7) 0.0012(8)
C12A 0.0257(11) 0.0153(9) 0.0118(9) -0.0036(7) -0.0052(8) 0.0009(8)
C13A 0.0237(11) 0.0174(9) 0.0116(9) -0.0022(7) 0.0014(8) 0.0043(8)
C14A 0.0147(10) 0.0172(9) 0.0134(9) 0.0023(7) 0.0003(7) 0.0004(7)
F1A 0.0284(7) 0.0225(6) 0.0215(6) 0.0124(5) -0.0056(5) -0.0002(5)
F2A 0.0281(7) 0.0252(7) 0.0255(6) -0.0140(5) -0.0080(5) 0.0019(5)
N1A 0.0169(8) 0.0131(8) 0.0118(7) 0.0001(6) 0.0016(6) 0.0044(6)
N2A 0.0164(8) 0.0126(8) 0.0120(7) 0.0006(6) 0.0009(6) -0.0039(6)
O1A 0.0213(7) 0.0164(7) 0.0143(6) -0.0023(5) 0.0014(5) -0.0062(5)
O2A 0.0194(7) 0.0172(7) 0.0132(6) 0.0029(5) 0.0007(5) 0.0045(5)
C1B 0.0172(10) 0.0122(9) 0.0127(9) -0.0004(7) 0.0012(7) 0.0017(7)
C2B 0.0176(10) 0.0111(9) 0.0107(8) -0.0034(7) 0.0023(7) -0.0019(7)
C3B 0.0205(10) 0.0105(9) 0.0097(8) -0.0008(6) 0.0005(7) 0.0020(7)
C4B 0.0159(10) 0.0137(9) 0.0129(9) 0.0004(7) 0.0023(7) -0.0007(7)
C5B 0.0182(10) 0.0118(9) 0.0095(8) 0.0025(7) 0.0012(7) 0.0026(7)
C6B 0.0191(10) 0.0119(9) 0.0084(8) 0.0020(6) 0.0001(7) -0.0006(7)
C7B 0.0165(10) 0.0156(9) 0.0153(9) -0.0015(7) -0.0018(7) -0.0015(7)
C8B 0.0244(11) 0.0169(9) 0.0118(9) 0.0036(7) -0.0052(8) -0.0005(8)
C9B 0.0227(11) 0.0164(9) 0.0131(9) 0.0023(7) 0.0019(8) -0.0057(8)
C10B 0.0142(10) 0.0177(10) 0.0150(9) -0.0018(7) 0.0003(7) -0.0013(7)
C11B 0.0165(10) 0.0182(9) 0.0131(9) 0.0008(7) -0.0002(7) -0.0001(7)
C12B 0.0257(11) 0.0134(9) 0.0114(9) -0.0027(7) -0.0039(8) -0.0006(8)
C13B 0.0211(10) 0.0165(9) 0.0130(9) -0.0010(7) 0.0027(7) 0.0047(8)
C14B 0.0137(9) 0.0171(9) 0.0123(8) 0.0013(7) 0.0005(7) 0.0016(7)
F1B 0.0273(7) 0.0258(7) 0.0242(6) 0.0142(5) -0.0093(5) -0.0036(5)
F2B 0.0277(7) 0.0224(6) 0.0239(6) -0.0119(5) -0.0040(5) -0.0024(5)
N1B 0.0180(8) 0.0130(8) 0.0136(8) 0.0009(6) 0.0023(6) 0.0056(6)
N2B 0.0175(8) 0.0128(8) 0.0117(8) 0.0005(6) 0.0015(6) -0.0040(6)
O1B 0.0215(7) 0.0172(7) 0.0140(6) -0.0029(5) 0.0010(5) -0.0065(5)
O2B 0.0208(7) 0.0172(7) 0.0139(6) 0.0032(5) 0.0000(5) 0.0055(5)
C15A 0.0286(13) 0.0374(13) 0.0356(12) -0.0172(10) -0.0062(10) 0.0105(10)
C16A 0.0295(14) 0.0200(12) 0.0518(14) -0.0047(10) 0.0030(11) -0.0049(9)
C17A 0.0398(14) 0.0243(12) 0.0313(12) -0.0018(9) 0.0118(10) 0.0003(10)
C18A 0.0339(12) 0.0204(11) 0.0269(11) 0.0007(8) 0.0034(9) 0.0021(9)
O3A 0.0412(10) 0.0309(9) 0.0349(9) -0.0027(7) 0.0143(7) 0.0012(7)
C15B 0.0289(13) 0.0352(13) 0.0331(12) -0.0096(10) -0.0071(10) 0.0098(10)
C16B 0.0271(13) 0.0220(12) 0.0461(14) -0.0029(10) 0.0031(10) -0.0023(9)
C17B 0.0384(14) 0.0247(12) 0.0350(12) -0.0013(9) 0.0126(10) 0.0020(10)
C18B 0.0351(13) 0.0193(10) 0.0253(10) -0.0002(8) 0.0041(9) 0.0047(9)
O3B 0.0415(10) 0.0277(8) 0.0383(9) -0.0019(7) 0.0166(7) 0.0004(7)

loop_
_atom_type_symbol
_atom_type_description
_atom_type_scat_dispersion_real
_atom_type_scat_dispersion_imag
_atom_type_scat_source
C C 0.0181 0.0091 'International Tables Vol C Tables 4.2.6.8 and 6.1.1.4'
H H 0.0000 0.0000 'International Tables Vol C Tables 4.2.6.8 and 6.1.1.4'
F F 0.0727 0.0534 'International Tables Vol C Tables 4.2.6.8 and 6.1.1.4'
N N 0.0311 0.0180 'International Tables Vol C Tables 4.2.6.8 and 6.1.1.4'
O O 0.0492 0.0322 'International Tables Vol C Tables 4.2.6.8 and 6.1.1.4'

loop_
_geom_angle_atom_site_label_1
_geom_angle_atom_site_label_2
_geom_angle_atom_site_label_3
_geom_angle
_geom_angle_site_symmetry_1
_geom_angle_site_symmetry_3
_geom_angle_publ_flag
N2A C1A C2A 118.52(16) . . ?
O1A C1A C2A 118.85(15) . . ?
O1A C1A N2A 122.63(16) . . ?
C3A C2A C1A 121.58(16) . . ?
C3A C2A C7A 120.40(17) . . ?
C7A C2A C1A 117.78(17) . . ?
C2A C3A C10A 119.74(17) . . ?
C2A C3A N1A 120.92(16) . . ?
C10A C3A N1A 119.22(17) . . ?
N1A C4A C5A 117.95(15) . . ?
O2A C4A C5A 119.75(16) . . ?
O2A C4A N1A 122.30(16) . . ?
C6A C5A C4A 121.23(16) . . ?
C11A C5A C4A 118.69(17) . . ?
C11A C5A C6A 119.91(17) . . ?
C5A C6A N2A 120.53(16) . . ?
C14A C6A C5A 120.11(17) . . ?
C14A C6A N2A 119.29(17) . . ?
C2A C7A H7A 121.1 . . ?
C8A C7A C2A 117.87(18) . . ?
C8A C7A H7A 121.1 . . ?
C9A C8A C7A 123.31(18) . . ?
F1A C8A C7A 117.89(17) . . ?
F1A C8A C9A 118.80(16) . . ?
C8A C9A H9A 120.9 . . ?
C8A C9A C10A 118.14(17) . . ?
C10A C9A H9A 120.9 . . ?
C3A C10A H10A 119.8 . . ?
C9A C10A C3A 120.44(18) . . ?
C9A C10A H10A 119.8 . . ?
C5A C11A H11A 120.9 . . ?
C12A C11A C5A 118.16(18) . . ?
C12A C11A H11A 120.9 . . ?
C13A C12A C11A 122.99(18) . . ?
F2A C12A C11A 118.36(17) . . ?
F2A C12A C13A 118.65(17) . . ?
C12A C13A H13A 120.8 . . ?
C12A C13A C14A 118.35(17) . . ?
C14A C13A H13A 120.8 . . ?
C6A C14A H14A 119.8 . . ?
C13A C14A C6A 120.35(18) . . ?
C13A C14A H14A 119.8 . . ?
C3A N1A H1A 116.5(17) . . ?
C4A N1A C3A 125.27(15) . . ?
C4A N1A H1A 117.5(18) . . ?
C1A N2A C6A 124.56(15) . . ?
C1A N2A H2A 119.1(17) . . ?
C6A N2A H2A 115.6(17) . . ?
N2B C1B C2B 118.24(16) . . ?
O1B C1B C2B 119.52(16) . . ?
O1B C1B N2B 122.24(16) . . ?
C3B C2B C1B 120.97(16) . . ?
C7B C2B C1B 118.68(17) . . ?
C7B C2B C3B 120.11(17) . . ?
C2B C3B C10B 119.85(17) . . ?
C2B C3B N1B 121.02(16) . . ?
C10B C3B N1B 119.05(17) . . ?
N1B C4B C5B 117.94(16) . . ?
O2B C4B C5B 119.62(16) . . ?
O2B C4B N1B 122.45(16) . . ?
C6B C5B C4B 121.38(16) . . ?
C11B C5B C4B 118.34(17) . . ?
C11B C5B C6B 120.10(17) . . ?
C5B C6B N2B 120.55(16) . . ?
C14B C6B C5B 119.79(17) . . ?
C14B C6B N2B 119.55(17) . . ?
C2B C7B H7B 121.0 . . ?
C8B C7B C2B 118.10(18) . . ?
C8B C7B H7B 121.0 . . ?
C9B C8B C7B 123.17(18) . . ?
F1B C8B C7B 118.37(18) . . ?
F1B C8B C9B 118.46(17) . . ?
C8B C9B H9B 120.9 . . ?
C8B C9B C10B 118.25(17) . . ?
C10B C9B H9B 120.9 . . ?
C3B C10B H10B 119.8 . . ?
C9B C10B C3B 120.46(18) . . ?
C9B C10B H10B 119.8 . . ?
C5B C11B H11B 120.9 . . ?
C12B C11B C5B 118.14(18) . . ?
C12B C11B H11B 120.9 . . ?
C13B C12B C11B 123.13(18) . . ?
F2B C12B C11B 117.97(17) . . ?
F2B C12B C13B 118.89(17) . . ?
C12B C13B H13B 121.0 . . ?
C12B C13B C14B 118.04(17) . . ?
C14B C13B H13B 121.0 . . ?
C6B C14B H14B 119.7 . . ?
C13B C14B C6B 120.66(17) . . ?
C13B C14B H14B 119.7 . . ?
C3B N1B H1B 117.6(17) . . ?
C4B N1B C3B 124.92(15) . . ?
C4B N1B H1B 116.3(17) . . ?
C1B N2B C6B 124.78(15) . . ?
C1B N2B H2B 117.4(17) . . ?
C6B N2B H2B 117.1(17) . . ?
H15A C15A H15B 108.9 . . ?
C16A C15A H15A 110.9 . . ?
C16A C15A H15B 110.9 . . ?
O3A C15A H15A 110.9 . . ?
O3A C15A H15B 110.9 . . ?
O3A C15A C16A 104.25(17) . . ?
C15A C16A H16A 111.2 . . ?
C15A C16A H16B 111.2 . . ?
C15A C16A C17A 102.66(18) . . ?
H16A C16A H16B 109.1 . . ?
C17A C16A H16A 111.2 . . ?
C17A C16A H16B 111.2 . . ?
C16A C17A H17A 111.0 . . ?
C16A C17A H17B 111.0 . . ?
C16A C17A C18A 103.82(17) . . ?
H17A C17A H17B 109.0 . . ?
C18A C17A H17A 111.0 . . ?
C18A C17A H17B 111.0 . . ?
C17A C18A H18A 110.4 . . ?
C17A C18A H18B 110.4 . . ?
H18A C18A H18B 108.6 . . ?
O3A C18A C17A 106.72(17) . . ?
O3A C18A H18A 110.4 . . ?
O3A C18A H18B 110.4 . . ?
C15A O3A C18A 106.17(16) . . ?
H15C C15B H15D 108.9 . . ?
C16B C15B H15C 110.9 . . ?
C16B C15B H15D 110.9 . . ?
O3B C15B H15C 110.9 . . ?
O3B C15B H15D 110.9 . . ?
O3B C15B C16B 104.37(17) . . ?
C15B C16B H16C 111.3 . . ?
C15B C16B H16D 111.3 . . ?
C15B C16B C17B 102.25(18) . . ?
H16C C16B H16D 109.2 . . ?
C17B C16B H16C 111.3 . . ?
C17B C16B H16D 111.3 . . ?
C16B C17B H17C 111.0 . . ?
C16B C17B H17D 111.0 . . ?
C16B C17B C18B 103.84(17) . . ?
H17C C17B H17D 109.0 . . ?
C18B C17B H17C 111.0 . . ?
C18B C17B H17D 111.0 . . ?
C17B C18B H18C 110.4 . . ?
C17B C18B H18D 110.4 . . ?
H18C C18B H18D 108.6 . . ?
O3B C18B C17B 106.72(17) . . ?
O3B C18B H18C 110.4 . . ?
O3B C18B H18D 110.4 . . ?
C15B O3B C18B 106.43(16) . . ?

loop_
_geom_bond_atom_site_label_1
_geom_bond_atom_site_label_2
_geom_bond_distance
_geom_bond_site_symmetry_2
_geom_bond_publ_flag
C1A C2A 1.503(2) . ?
C1A N2A 1.347(2) . ?
C1A O1A 1.233(2) . ?
C2A C3A 1.392(3) . ?
C2A C7A 1.393(3) . ?
C3A C10A 1.400(2) . ?
C3A N1A 1.425(2) . ?
C4A C5A 1.501(2) . ?
C4A N1A 1.349(2) . ?
C4A O2A 1.233(2) . ?
C5A C6A 1.396(3) . ?
C5A C11A 1.395(3) . ?
C6A C14A 1.396(2) . ?
C6A N2A 1.428(2) . ?
C7A H7A 0.9300 . ?
C7A C8A 1.383(3) . ?
C8A C9A 1.378(3) . ?
C8A F1A 1.358(2) . ?
C9A H9A 0.9300 . ?
C9A C10A 1.384(3) . ?
C10A H10A 0.9300 . ?
C11A H11A 0.9300 . ?
C11A C12A 1.385(3) . ?
C12A C13A 1.380(3) . ?
C12A F2A 1.354(2) . ?
C13A H13A 0.9300 . ?
C13A C14A 1.385(3) . ?
C14A H14A 0.9300 . ?
N1A H1A 0.874(10) . ?
N2A H2A 0.870(10) . ?
C1B C2B 1.501(2) . ?
C1B N2B 1.353(2) . ?
C1B O1B 1.233(2) . ?
C2B C3B 1.394(3) . ?
C2B C7B 1.394(3) . ?
C3B C10B 1.400(3) . ?
C3B N1B 1.423(2) . ?
C4B C5B 1.503(2) . ?
C4B N1B 1.348(2) . ?
C4B O2B 1.232(2) . ?
C5B C6B 1.396(3) . ?
C5B C11B 1.391(3) . ?
C6B C14B 1.394(3) . ?
C6B N2B 1.427(2) . ?
C7B H7B 0.9300 . ?
C7B C8B 1.383(3) . ?
C8B C9B 1.379(3) . ?
C8B F1B 1.354(2) . ?
C9B H9B 0.9300 . ?
C9B C10B 1.382(3) . ?
C10B H10B 0.9300 . ?
C11B H11B 0.9300 . ?
C11B C12B 1.384(3) . ?
C12B C13B 1.379(3) . ?
C12B F2B 1.355(2) . ?
C13B H13B 0.9300 . ?
C13B C14B 1.385(3) . ?
C14B H14B 0.9300 . ?
N1B H1B 0.875(10) . ?
N2B H2B 0.869(10) . ?
C15A H15A 0.9700 . ?
C15A H15B 0.9700 . ?
C15A C16A 1.503(3) . ?
C15A O3A 1.428(3) . ?
C16A H16A 0.9700 . ?
C16A H16B 0.9700 . ?
C16A C17A 1.524(3) . ?
C17A H17A 0.9700 . ?
C17A H17B 0.9700 . ?
C17A C18A 1.534(3) . ?
C18A H18A 0.9700 . ?
C18A H18B 0.9700 . ?
C18A O3A 1.433(2) . ?
C15B H15C 0.9700 . ?
C15B H15D 0.9700 . ?
C15B C16B 1.508(3) . ?
C15B O3B 1.423(3) . ?
C16B H16C 0.9700 . ?
C16B H16D 0.9700 . ?
C16B C17B 1.524(3) . ?
C17B H17C 0.9700 . ?
C17B H17D 0.9700 . ?
C17B C18B 1.537(3) . ?
C18B H18C 0.9700 . ?
C18B H18D 0.9700 . ?
C18B O3B 1.431(2) . ?

loop_
_geom_torsion_atom_site_label_1
_geom_torsion_atom_site_label_2
_geom_torsion_atom_site_label_3
_geom_torsion_atom_site_label_4
_geom_torsion
_geom_torsion_site_symmetry_1
_geom_torsion_site_symmetry_2
_geom_torsion_site_symmetry_3
_geom_torsion_site_symmetry_4
_geom_torsion_publ_flag
C1A C2A C3A C10A -171.56(16) . . . . ?
C1A C2A C3A N1A 4.4(2) . . . . ?
C1A C2A C7A C8A 174.12(16) . . . . ?
C2A C1A N2A C6A -8.7(3) . . . . ?
C2A C3A C10A C9A -2.5(3) . . . . ?
C2A C3A N1A C4A 69.7(2) . . . . ?
C2A C7A C8A C9A -2.3(3) . . . . ?
C2A C7A C8A F1A 177.45(15) . . . . ?
C3A C2A C7A C8A -0.4(3) . . . . ?
C4A C5A C6A C14A -172.66(16) . . . . ?
C4A C5A C6A N2A 4.4(2) . . . . ?
C4A C5A C11A C12A 175.88(16) . . . . ?
C5A C4A N1A C3A -6.4(3) . . . . ?
C5A C6A C14A C13A -3.0(3) . . . . ?
C5A C6A N2A C1A 71.3(2) . . . . ?
C5A C11A C12A C13A -3.3(3) . . . . ?
C5A C11A C12A F2A 176.68(15) . . . . ?
C6A C5A C11A C12A 0.6(3) . . . . ?
C7A C2A C3A C10A 2.7(3) . . . . ?
C7A C2A C3A N1A 178.63(15) . . . . ?
C7A C8A C9A C10A 2.5(3) . . . . ?
C8A C9A C10A C3A -0.1(3) . . . . ?
C10A C3A N1A C4A -114.3(2) . . . . ?
C11A C5A C6A C14A 2.5(3) . . . . ?
C11A C5A C6A N2A 179.53(15) . . . . ?
C11A C12A C13A C14A 2.8(3) . . . . ?
C12A C13A C14A C6A 0.5(3) . . . . ?
C14A C6A N2A C1A -111.6(2) . . . . ?
F1A C8A C9A C10A -177.25(16) . . . . ?
F2A C12A C13A C14A -177.22(16) . . . . ?
N1A C3A C10A C9A -178.50(16) . . . . ?
N1A C4A C5A C6A -66.9(2) . . . . ?
N1A C4A C5A C11A 117.96(19) . . . . ?
N2A C1A C2A C3A -65.3(2) . . . . ?
N2A C1A C2A C7A 120.32(18) . . . . ?
N2A C6A C14A C13A 179.86(16) . . . . ?
O1A C1A C2A C3A 114.4(2) . . . . ?
O1A C1A C2A C7A -60.0(2) . . . . ?
O1A C1A N2A C6A 171.64(17) . . . . ?
O2A C4A C5A C6A 113.8(2) . . . . ?
O2A C4A C5A C11A -61.4(2) . . . . ?
O2A C4A N1A C3A 172.86(17) . . . . ?
C1B C2B C3B C10B 172.48(16) . . . . ?
C1B C2B C3B N1B -4.1(2) . . . . ?
C1B C2B C7B C8B -174.61(16) . . . . ?
C2B C1B N2B C6B 7.9(3) . . . . ?
C2B C3B C10B C9B 1.9(3) . . . . ?
C2B C3B N1B C4B -71.2(2) . . . . ?
C2B C7B C8B C9B 2.2(3) . . . . ?
C2B C7B C8B F1B -176.72(15) . . . . ?
C3B C2B C7B C8B -0.2(3) . . . . ?
C4B C5B C6B C14B 171.63(16) . . . . ?
C4B C5B C6B N2B -4.5(2) . . . . ?
C4B C5B C11B C12B -174.73(16) . . . . ?
C5B C4B N1B C3B 7.9(3) . . . . ?
C5B C6B C14B C13B 3.2(3) . . . . ?
C5B C6B N2B C1B -70.9(2) . . . . ?
C5B C11B C12B C13B 2.9(3) . . . . ?
C5B C11B C12B F2B -178.13(15) . . . . ?
C6B C5B C11B C12B 0.3(3) . . . . ?
C7B C2B C3B C10B -1.8(3) . . . . ?
C7B C2B C3B N1B -178.38(15) . . . . ?
C7B C8B C9B C10B -2.1(3) . . . . ?
C8B C9B C10B C3B 0.0(3) . . . . ?
C10B C3B N1B C4B 112.2(2) . . . . ?
C11B C5B C6B C14B -3.3(3) . . . . ?
C11B C5B C6B N2B -179.46(15) . . . . ?
C11B C12B C13B C14B -3.0(3) . . . . ?
C12B C13B C14B C6B -0.1(3) . . . . ?
C14B C6B N2B C1B 113.0(2) . . . . ?
F1B C8B C9B C10B 176.80(16) . . . . ?
F2B C12B C13B C14B 178.04(15) . . . . ?
N1B C3B C10B C9B 178.54(16) . . . . ?
N1B C4B C5B C6B 66.1(2) . . . . ?
N1B C4B C5B C11B -118.92(19) . . . . ?
N2B C1B C2B C3B 65.7(2) . . . . ?
N2B C1B C2B C7B -119.87(19) . . . . ?
N2B C6B C14B C13B 179.41(16) . . . . ?
O1B C1B C2B C3B -114.5(2) . . . . ?
O1B C1B C2B C7B 59.9(2) . . . . ?
O1B C1B N2B C6B -171.82(17) . . . . ?
O2B C4B C5B C6B -114.2(2) . . . . ?
O2B C4B C5B C11B 60.8(2) . . . . ?
O2B C4B N1B C3B -171.84(17) . . . . ?
C15A C16A C17A C18A -21.5(2) . . . . ?
C16A C15A O3A C18A -40.5(2) . . . . ?
C16A C17A C18A O3A -1.8(2) . . . . ?
C17A C18A O3A C15A 26.1(2) . . . . ?
O3A C15A C16A C17A 38.1(2) . . . . ?
C15B C16B C17B C18B 22.3(2) . . . . ?
C16B C15B O3B C18B 40.3(2) . . . . ?
C16B C17B C18B O3B 0.7(2) . . . . ?
C17B C18B O3B C15B -25.3(2) . . . . ?
O3B C15B C16B C17B -38.4(2) . . . . ?
